data_7236204
loop_
_publ_author_name
'Gao, Lingfeng'
'Fu, Kai'
'Zheng, Gengxiu'

_publ_section_title
;
 Quickly FeCl3-catalyzed highly chemo- and stereo-selective [3 + 2]
 dipolar cycloaddition of aziridines with isothiocyanates
;
_journal_issue 53
_journal_name_full 'RSC Advances'
_journal_page_first 47192
_journal_paper_doi 10.1039/C6RA04923K
_journal_volume 6
_journal_year 2016
_chemical_formula_sum 'C23 H22 N2 O2 S2'
_chemical_formula_weight 422.55
_space_group_IT_number 14
_space_group_name_Hall '-P 2ybc'
_space_group_name_H-M_alt 'P 1 21/c 1'
_symmetry_cell_setting monoclinic
_symmetry_space_group_name_H-M 'P 1 21/c 1'
_atom_sites_solution_hydrogens geom
_atom_sites_solution_primary direct
_atom_sites_solution_secondary difmap
_audit_block_doi 10.5517/ccdc.csd.cc11l3b2
_audit_creation_method SHELXL-97
_audit_update_record
;
2013-11-07 deposited with the CCDC.
2016-05-27 downloaded from the CCDC.
;
_cell_angle_alpha 90.00
_cell_angle_beta 114.424(7)
_cell_angle_gamma 90.00
_cell_formula_units_Z 4
_cell_length_a 14.6904(8)
_cell_length_b 13.1346(6)
_cell_length_c 12.3812(6)
_cell_measurement_reflns_used 5035
_cell_measurement_temperature 291(2)
_cell_measurement_theta_max 69.8241
_cell_measurement_theta_min 3.3014
_cell_volume 2175.2(2)
_computing_cell_refinement 'CrysAlisPro (Oxford Diffraction Ltd.)'
_computing_data_collection 'CrysAlisPro (Oxford Diffraction Ltd.)'
_computing_data_reduction 'CrysAlisPro (Oxford Diffraction Ltd.)'
_computing_molecular_graphics 'Ortep-3 (L. J. Farrugia, 2001)'
_computing_publication_material SHELXL-97
_computing_structure_refinement 'SHELXL-97 (Sheldrick, 1997)'
_computing_structure_solution 'SHELXS-97 (Sheldrick, 1997)'
_diffrn_ambient_temperature 291(2)
_diffrn_detector_area_resol_mean 15.9149
_diffrn_measured_fraction_theta_full 0.998
_diffrn_measured_fraction_theta_max 0.998
_diffrn_measurement_device_type 'Gemini S Ultra, Oxford Diffraction'
_diffrn_measurement_method '\w scans'
_diffrn_radiation_monochromator mirror
_diffrn_radiation_source 'Enhance Ultra (Cu) X-ray Source'
_diffrn_radiation_type CuK\a
_diffrn_radiation_wavelength 1.54184
_diffrn_reflns_av_R_equivalents 0.0287
_diffrn_reflns_av_sigmaI/netI 0.0297
_diffrn_reflns_limit_h_max 15
_diffrn_reflns_limit_h_min -17
_diffrn_reflns_limit_k_max 14
_diffrn_reflns_limit_k_min -15
_diffrn_reflns_limit_l_max 14
_diffrn_reflns_limit_l_min -12
_diffrn_reflns_number 9589
_diffrn_reflns_theta_full 65.08
_diffrn_reflns_theta_max 65.08
_diffrn_reflns_theta_min 3.30
_exptl_absorpt_coefficient_mu 2.386
_exptl_absorpt_correction_T_max 0.4804
_exptl_absorpt_correction_T_min 0.4339
_exptl_absorpt_correction_type multi-scan
_exptl_absorpt_process_details
;
CrysAlisPro, Oxford Diffraction Ltd.,
Version 1.171.34.44 (release 25-10-2010 CrysAlis171 .NET)
(compiled Oct 25 2010,18:11:34)
Empirical absorption correction using spherical harmonics,
 implemented in SCALE3 ABSPACK scaling algorithm.
;
_exptl_crystal_density_diffrn 1.290
_exptl_crystal_density_method 'not measured'
_exptl_crystal_F_000 888
_exptl_crystal_size_max 0.42
_exptl_crystal_size_mid 0.39
_exptl_crystal_size_min 0.36
_refine_diff_density_max 0.252
_refine_diff_density_min -0.375
_refine_diff_density_rms 0.043
_refine_ls_extinction_method none
_refine_ls_goodness_of_fit_ref 1.035
_refine_ls_hydrogen_treatment constr
_refine_ls_matrix_type full
_refine_ls_number_parameters 264
_refine_ls_number_reflns 3711
_refine_ls_number_restraints 0
_refine_ls_restrained_S_all 1.035
_refine_ls_R_factor_all 0.0601
_refine_ls_R_factor_gt 0.0491
_refine_ls_shift/su_max 0.005
_refine_ls_shift/su_mean 0.000
_refine_ls_structure_factor_coef Fsqd
_refine_ls_weighting_details 'calc w=1/[\s^2^(Fo^2^)+(0.0969P)^2^+0.1854P] where P=(Fo^2^+2Fc^2^)/3'
_refine_ls_weighting_scheme calc
_refine_ls_wR_factor_gt 0.1440
_refine_ls_wR_factor_ref 0.1591
_reflns_number_gt 2944
_reflns_number_total 3711
_reflns_threshold_expression >2sigma(I)
_cod_data_source_file c6ra04923k2.cif
_cod_data_source_block 110418
_cod_original_cell_volume 2175.19(19)
_cod_original_sg_symbol_H-M 'P 21/c'
_cod_database_code 7236204

loop_
_symmetry_equiv_pos_as_xyz
'x, y, z'
'-x, y+1/2, -z+1/2'
'-x, -y, -z'
'x, -y-1/2, z-1/2'

loop_
_atom_site_label
_atom_site_type_symbol
_atom_site_fract_x
_atom_site_fract_y
_atom_site_fract_z
_atom_site_U_iso_or_equiv
_atom_site_adp_type
_atom_site_occupancy
_atom_site_symmetry_multiplicity
_atom_site_calc_flag
_atom_site_refinement_flags
S1 S 0.52680(4) 0.16591(5) 0.97901(5) 0.0659(2) Uani 1 1 d .
S2 S 0.80144(5) 0.00727(6) 1.11307(6) 0.0855(3) Uani 1 1 d .
O1 O 0.45828(13) 0.13561(15) 0.86314(15) 0.0769(5) Uani 1 1 d .
O2 O 0.49864(13) 0.15701(14) 1.07579(15) 0.0768(5) Uani 1 1 d .
N1 N 0.62598(15) 0.09231(16) 1.00754(17) 0.0701(5) Uani 1 1 d .
N2 N 0.71743(16) 0.15564(18) 1.19831(19) 0.0761(6) Uani 1 1 d .
C3 C 0.6001(2) 0.3526(2) 1.0729(2) 0.0721(7) Uani 1 1 d .
H3 H 0.6060 0.3265 1.1453 0.086 Uiso 1 1 calc R
C5 C 0.55784(19) 0.3296(2) 0.8642(2) 0.0681(6) Uani 1 1 d .
H5 H 0.5354 0.2884 0.7971 0.082 Uiso 1 1 calc R
C4 C 0.56422(17) 0.29178(19) 0.97211(19) 0.0630(6) Uani 1 1 d .
C6 C 0.58529(19) 0.4288(2) 0.8585(2) 0.0713(6) Uani 1 1 d .
H6 H 0.5804 0.4544 0.7863 0.086 Uiso 1 1 calc R
C8 C 0.6469(2) 0.0467(2) 0.9118(2) 0.0734(6) Uani 1 1 d .
H8A H 0.6784 0.0959 0.8798 0.088 Uiso 1 1 calc R
H8B H 0.5857 0.0230 0.8482 0.088 Uiso 1 1 calc R
C18 C 0.7992(2) 0.1532(2) 1.3105(2) 0.0785(7) Uani 1 1 d .
C1 C 0.6201(2) 0.4919(2) 0.9573(2) 0.0704(6) Uani 1 1 d .
C9 C 0.7169(2) -0.0418(2) 0.9686(2) 0.0754(7) Uani 1 1 d .
H9 H 0.6778 -0.0974 0.9811 0.091 Uiso 1 1 calc R
C16 C 0.7356(2) -0.1709(2) 0.8311(3) 0.0829(8) Uani 1 1 d .
H16 H 0.6824 -0.2057 0.8361 0.100 Uiso 1 1 calc R
C10 C 0.71102(19) 0.0954(2) 1.1166(2) 0.0699(6) Uani 1 1 d .
C15 C 0.7796(3) -0.2090(2) 0.7605(3) 0.0950(9) Uani 1 1 d .
H15 H 0.7554 -0.2692 0.7188 0.114 Uiso 1 1 calc R
C11 C 0.7694(2) -0.0820(2) 0.8946(2) 0.0722(6) Uani 1 1 d .
C2 C 0.6269(2) 0.4517(2) 1.0647(2) 0.0764(7) Uani 1 1 d .
H2 H 0.6499 0.4927 1.1320 0.092 Uiso 1 1 calc R
C7 C 0.6495(3) 0.6003(2) 0.9489(3) 0.0904(8) Uani 1 1 d .
H7B H 0.7199 0.6033 0.9683 0.136 Uiso 1 1 calc R
H7A H 0.6347 0.6418 1.0034 0.136 Uiso 1 1 calc R
H7C H 0.6128 0.6248 0.8696 0.136 Uiso 1 1 calc R
C19 C 0.8245(2) 0.0664(3) 1.3796(3) 0.1024(10) Uani 1 1 d .
H19 H 0.7908 0.0056 1.3507 0.123 Uiso 1 1 calc R
C12 C 0.8483(2) -0.0321(2) 0.8843(3) 0.0850(8) Uani 1 1 d .
H12 H 0.8726 0.0280 0.9259 0.102 Uiso 1 1 calc R
C13 C 0.8919(2) -0.0711(3) 0.8120(3) 0.0956(9) Uani 1 1 d .
H13 H 0.9445 -0.0363 0.8055 0.115 Uiso 1 1 calc R
C14 C 0.8581(3) -0.1603(3) 0.7504(3) 0.0901(9) Uani 1 1 d .
C23 C 0.8505(3) 0.2414(3) 1.3541(3) 0.1122(12) Uani 1 1 d .
H23 H 0.8334 0.3001 1.3081 0.135 Uiso 1 1 calc R
C17 C 0.9072(3) -0.2025(4) 0.6733(3) 0.1296(15) Uani 1 1 d .
H17C H 0.9055 -0.2755 0.6745 0.194 Uiso 1 1 calc R
H17A H 0.9753 -0.1797 0.7033 0.194 Uiso 1 1 calc R
H17B H 0.8716 -0.1788 0.5933 0.194 Uiso 1 1 calc R
C21 C 0.9521(4) 0.1598(5) 1.5346(4) 0.1397(18) Uani 1 1 d .
H21 H 1.0037 0.1619 1.6102 0.168 Uiso 1 1 calc R
C20 C 0.9009(3) 0.0710(4) 1.4928(3) 0.1290(15) Uani 1 1 d .
H20 H 0.9174 0.0133 1.5406 0.155 Uiso 1 1 calc R
C22 C 0.9282(3) 0.2440(4) 1.4668(4) 0.1451(19) Uani 1 1 d .
H22 H 0.9637 0.3040 1.4953 0.174 Uiso 1 1 calc R

loop_
_atom_site_aniso_label
_atom_site_aniso_U_11
_atom_site_aniso_U_22
_atom_site_aniso_U_33
_atom_site_aniso_U_23
_atom_site_aniso_U_13
_atom_site_aniso_U_12
S1 0.0667(4) 0.0687(4) 0.0574(4) 0.0018(3) 0.0207(3) -0.0019(3)
S2 0.0762(4) 0.1002(6) 0.0708(4) 0.0053(3) 0.0211(3) 0.0140(4)
O1 0.0707(10) 0.0799(12) 0.0642(10) -0.0060(9) 0.0120(8) -0.0028(9)
O2 0.0798(11) 0.0854(12) 0.0703(11) 0.0061(9) 0.0363(9) -0.0063(9)
N1 0.0702(12) 0.0716(13) 0.0589(11) -0.0006(9) 0.0171(10) 0.0014(10)
N2 0.0757(13) 0.0826(15) 0.0600(12) -0.0005(10) 0.0181(10) -0.0001(11)
C3 0.0901(17) 0.0757(16) 0.0484(12) 0.0002(11) 0.0266(12) -0.0024(13)
C5 0.0766(15) 0.0745(15) 0.0503(12) -0.0013(11) 0.0234(11) 0.0018(12)
C4 0.0689(13) 0.0665(14) 0.0521(11) 0.0027(10) 0.0235(10) 0.0009(11)
C6 0.0802(16) 0.0782(17) 0.0560(13) 0.0076(12) 0.0288(12) -0.0012(13)
C8 0.0740(15) 0.0740(16) 0.0644(14) -0.0014(12) 0.0208(12) 0.0010(13)
C18 0.0692(15) 0.101(2) 0.0613(14) -0.0066(14) 0.0228(12) 0.0050(14)
C1 0.0736(14) 0.0683(15) 0.0670(14) 0.0048(12) 0.0267(12) 0.0009(12)
C9 0.0765(15) 0.0683(15) 0.0793(16) 0.0048(13) 0.0300(13) -0.0012(13)
C16 0.0872(18) 0.0727(17) 0.0873(19) 0.0035(14) 0.0345(16) -0.0036(14)
C10 0.0679(14) 0.0743(15) 0.0594(13) 0.0079(12) 0.0181(11) -0.0028(12)
C15 0.120(2) 0.0754(19) 0.086(2) -0.0003(15) 0.0394(19) 0.0085(18)
C11 0.0747(15) 0.0669(15) 0.0729(15) 0.0071(12) 0.0285(12) 0.0055(12)
C2 0.0941(18) 0.0716(16) 0.0596(14) -0.0072(12) 0.0279(13) -0.0046(14)
C7 0.107(2) 0.0716(17) 0.0890(19) 0.0059(15) 0.0375(17) -0.0087(16)
C19 0.091(2) 0.128(3) 0.0755(18) 0.0200(19) 0.0227(16) 0.000(2)
C12 0.0829(17) 0.0783(18) 0.0909(19) -0.0035(15) 0.0332(16) -0.0094(15)
C13 0.0806(18) 0.115(3) 0.097(2) 0.018(2) 0.0428(17) 0.0039(18)
C14 0.097(2) 0.094(2) 0.0766(18) 0.0141(16) 0.0331(16) 0.0258(17)
C23 0.104(2) 0.100(2) 0.101(2) -0.031(2) 0.0111(19) 0.013(2)
C17 0.148(3) 0.159(4) 0.096(2) 0.021(2) 0.065(2) 0.057(3)
C21 0.121(3) 0.179(5) 0.077(2) -0.035(3) -0.002(2) 0.030(3)
C20 0.115(3) 0.180(5) 0.074(2) 0.025(3) 0.020(2) 0.022(3)
C22 0.130(3) 0.129(4) 0.117(3) -0.053(3) -0.010(3) 0.022(3)

loop_
_atom_type_symbol
_atom_type_description
_atom_type_scat_dispersion_real
_atom_type_scat_dispersion_imag
_atom_type_scat_source
C C 0.0181 0.0091 'International Tables Vol C Tables 4.2.6.8 and 6.1.1.4'
H H 0.0000 0.0000 'International Tables Vol C Tables 4.2.6.8 and 6.1.1.4'
N N 0.0311 0.0180 'International Tables Vol C Tables 4.2.6.8 and 6.1.1.4'
O O 0.0492 0.0322 'International Tables Vol C Tables 4.2.6.8 and 6.1.1.4'
S S 0.3331 0.5567 'International Tables Vol C Tables 4.2.6.8 and 6.1.1.4'

loop_
_geom_angle_atom_site_label_1
_geom_angle_atom_site_label_2
_geom_angle_atom_site_label_3
_geom_angle
O2 S1 O1 119.55(11)
O2 S1 N1 107.92(11)
O1 S1 N1 104.10(11)
O2 S1 C4 108.90(11)
O1 S1 C4 108.58(11)
N1 S1 C4 107.09(11)
C10 S2 C9 92.42(12)
C10 N1 C8 112.7(2)
C10 N1 S1 122.58(18)
C8 N1 S1 121.56(16)
C10 N2 C18 121.9(2)
C2 C3 C4 119.4(2)
C2 C3 H3 120.3
C4 C3 H3 120.3
C6 C5 C4 118.9(2)
C6 C5 H5 120.6
C4 C5 H5 120.6
C3 C4 C5 120.5(2)
C3 C4 S1 120.53(18)
C5 C4 S1 118.98(19)
C5 C6 C1 122.0(2)
C5 C6 H6 119.0
C1 C6 H6 119.0
N1 C8 C9 105.4(2)
N1 C8 H8A 110.7
C9 C8 H8A 110.7
N1 C8 H8B 110.7
C9 C8 H8B 110.7
H8A C8 H8B 108.8
C23 C18 C19 119.5(3)
C23 C18 N2 118.4(3)
C19 C18 N2 122.0(3)
C6 C1 C2 117.9(2)
C6 C1 C7 121.0(2)
C2 C1 C7 121.0(2)
C11 C9 C8 113.7(2)
C11 C9 S2 113.97(19)
C8 C9 S2 103.86(18)
C11 C9 H9 108.3
C8 C9 H9 108.3
S2 C9 H9 108.3
C15 C16 C11 121.1(3)
C15 C16 H16 119.5
C11 C16 H16 119.5
N2 C10 N1 122.1(2)
N2 C10 S2 128.5(2)
N1 C10 S2 109.42(19)
C14 C15 C16 121.4(3)
C14 C15 H15 119.3
C16 C15 H15 119.3
C16 C11 C12 117.8(3)
C16 C11 C9 119.0(2)
C12 C11 C9 123.1(3)
C3 C2 C1 121.2(2)
C3 C2 H2 119.4
C1 C2 H2 119.4
C1 C7 H7B 109.5
C1 C7 H7A 109.5
H7B C7 H7A 109.5
C1 C7 H7C 109.5
H7B C7 H7C 109.5
H7A C7 H7C 109.5
C18 C19 C20 119.2(4)
C18 C19 H19 120.4
C20 C19 H19 120.4
C11 C12 C13 120.6(3)
C11 C12 H12 119.7
C13 C12 H12 119.7
C14 C13 C12 120.9(3)
C14 C13 H13 119.5
C12 C13 H13 119.5
C15 C14 C13 118.2(3)
C15 C14 C17 121.5(4)
C13 C14 C17 120.3(4)
C18 C23 C22 120.5(4)
C18 C23 H23 119.8
C22 C23 H23 119.8
C14 C17 H17C 109.5
C14 C17 H17A 109.5
H17C C17 H17A 109.5
C14 C17 H17B 109.5
H17C C17 H17B 109.5
H17A C17 H17B 109.5
C22 C21 C20 120.3(4)
C22 C21 H21 119.8
C20 C21 H21 119.8
C21 C20 C19 120.5(4)
C21 C20 H20 119.8
C19 C20 H20 119.8
C21 C22 C23 120.0(4)
C21 C22 H22 120.0
C23 C22 H22 120.0

loop_
_geom_bond_atom_site_label_1
_geom_bond_atom_site_label_2
_geom_bond_distance
S1 O2 1.4249(18)
S1 O1 1.4268(18)
S1 N1 1.660(2)
S1 C4 1.755(3)
S2 C10 1.776(3)
S2 C9 1.822(3)
N1 C10 1.411(3)
N1 C8 1.470(3)
N2 C10 1.256(3)
N2 C18 1.412(3)
C3 C2 1.376(4)
C3 C4 1.389(3)
C3 H3 0.9300
C5 C6 1.375(4)
C5 C4 1.391(3)
C5 H5 0.9300
C6 C1 1.389(4)
C6 H6 0.9300
C8 C9 1.520(4)
C8 H8A 0.9700
C8 H8B 0.9700
C18 C23 1.365(5)
C18 C19 1.381(5)
C1 C2 1.395(3)
C1 C7 1.503(4)
C9 C11 1.516(4)
C9 H9 0.9800
C16 C15 1.378(4)
C16 C11 1.380(4)
C16 H16 0.9300
C15 C14 1.370(5)
C15 H15 0.9300
C11 C12 1.383(4)
C2 H2 0.9300
C7 H7B 0.9600
C7 H7A 0.9600
C7 H7C 0.9600
C19 C20 1.388(5)
C19 H19 0.9300
C12 C13 1.395(4)
C12 H12 0.9300
C13 C14 1.373(5)
C13 H13 0.9300
C14 C17 1.519(4)
C23 C22 1.391(5)
C23 H23 0.9300
C17 H17C 0.9600
C17 H17A 0.9600
C17 H17B 0.9600
C21 C22 1.344(7)
C21 C20 1.368(7)
C21 H21 0.9300
C20 H20 0.9300
C22 H22 0.9300

loop_
_geom_torsion_atom_site_label_1
_geom_torsion_atom_site_label_2
_geom_torsion_atom_site_label_3
_geom_torsion_atom_site_label_4
_geom_torsion
O2 S1 N1 C10 -49.7(2)
O1 S1 N1 C10 -177.7(2)
C4 S1 N1 C10 67.4(2)
O2 S1 N1 C8 151.8(2)
O1 S1 N1 C8 23.7(2)
C4 S1 N1 C8 -91.2(2)
C2 C3 C4 C5 1.7(4)
C2 C3 C4 S1 -178.6(2)
C6 C5 C4 C3 -1.6(4)
C6 C5 C4 S1 178.7(2)
O2 S1 C4 C3 25.0(2)
O1 S1 C4 C3 156.7(2)
N1 S1 C4 C3 -91.5(2)
O2 S1 C4 C5 -155.30(19)
O1 S1 C4 C5 -23.6(2)
N1 S1 C4 C5 88.2(2)
C4 C5 C6 C1 0.7(4)
C10 N1 C8 C9 39.5(3)
S1 N1 C8 C9 -160.00(18)
C10 N2 C18 C23 126.7(3)
C10 N2 C18 C19 -57.3(4)
C5 C6 C1 C2 0.1(4)
C5 C6 C1 C7 -179.9(3)
N1 C8 C9 C11 -164.7(2)
N1 C8 C9 S2 -40.2(2)
C10 S2 C9 C11 150.9(2)
C10 S2 C9 C8 26.54(19)
C18 N2 C10 N1 175.1(2)
C18 N2 C10 S2 -7.2(4)
C8 N1 C10 N2 159.0(2)
S1 N1 C10 N2 -1.2(4)
C8 N1 C10 S2 -19.1(3)
S1 N1 C10 S2 -179.34(13)
C9 S2 C10 N2 176.6(3)
C9 S2 C10 N1 -5.44(19)
C11 C16 C15 C14 -0.1(5)
C15 C16 C11 C12 0.4(4)
C15 C16 C11 C9 178.5(3)
C8 C9 C11 C16 -102.5(3)
S2 C9 C11 C16 138.7(2)
C8 C9 C11 C12 75.4(3)
S2 C9 C11 C12 -43.4(3)
C4 C3 C2 C1 -1.0(4)
C6 C1 C2 C3 0.1(4)
C7 C1 C2 C3 -179.9(3)
C23 C18 C19 C20 0.9(5)
N2 C18 C19 C20 -175.1(3)
C16 C11 C12 C13 -0.1(4)
C9 C11 C12 C13 -178.1(3)
C11 C12 C13 C14 -0.6(5)
C16 C15 C14 C13 -0.6(5)
C16 C15 C14 C17 179.6(3)
C12 C13 C14 C15 0.9(5)
C12 C13 C14 C17 -179.2(3)
C19 C18 C23 C22 0.4(5)
N2 C18 C23 C22 176.6(3)
C22 C21 C20 C19 0.7(8)
C18 C19 C20 C21 -1.5(6)
C20 C21 C22 C23 0.6(8)
C18 C23 C22 C21 -1.2(7)
